data_7205495
loop_
_publ_author_name
'Morales, Dolores'
'P\'erez, Julio'
'Mart\'inez-Garc\'ia, H\'ector'
'Puerto, Marcos'
'del R\'io, Ignacio'

_publ_section_title
;
 Hydrogen-bonded adducts between neutral molecules and
 [Mo(\h3-methallyl)(CO)2(HOC(py)3)]+: snapshots of a deprotonation
;
_journal_issue 1
_journal_name_full CrystEngComm
_journal_page_first 60
_journal_paper_doi 10.1039/c0ce00688b
_journal_volume 13
_journal_year 2011
_chemical_formula_moiety 'C32 H12 B F24, C22 H20 Mo N3 O3'
_chemical_formula_sum 'C54 H32 B F24 Mo N3 O3'
_chemical_formula_weight 1333.58
_chemical_name_systematic
;
?
;
_space_group_IT_number 2
_symmetry_cell_setting triclinic
_symmetry_space_group_name_Hall '-P 1'
_symmetry_space_group_name_H-M 'P -1'
_atom_sites_solution_hydrogens geom
_atom_sites_solution_primary direct
_atom_sites_solution_secondary difmap
_audit_creation_method SHELXL-97
_cell_angle_alpha 87.6610(10)
_cell_angle_beta 79.1610(10)
_cell_angle_gamma 89.2440(10)
_cell_formula_units_Z 2
_cell_length_a 10.2834(2)
_cell_length_b 13.4971(2)
_cell_length_c 19.7289(2)
_cell_measurement_reflns_used 9781
_cell_measurement_temperature 150(2)
_cell_measurement_theta_max 25.350
_cell_measurement_theta_min 0.407
_cell_volume 2687.16(7)
_computing_cell_refinement 'HKL Scalepack (Otwinowski & Minor 1997)'
_computing_data_collection 'Collect (Bruker AXS BV, 1997-2004)'
_computing_data_reduction 'HKL Denzo and Scalepack (Otwinowski & Minor 1997)'
_computing_molecular_graphics 'PLATON (Spek, 2008)'
_computing_publication_material 'SHELXL-97 (Sheldrick, 2008)'
_computing_structure_refinement 'SHELXL-97 (Sheldrick, 2008)'
_computing_structure_solution 'DIRDIF-2008 (Beurskens et al., 2008)'
_diffrn_ambient_temperature 150(2)
_diffrn_detector_area_resol_mean 9
_diffrn_measured_fraction_theta_full 1.000
_diffrn_measured_fraction_theta_max 1.000
_diffrn_measurement_device '95mm CCD camera on \k-goniostat'
_diffrn_measurement_device_type KappaCCD
_diffrn_measurement_method CCD
_diffrn_radiation_monochromator 'horizonally mounted graphite crystal'
_diffrn_radiation_source 'fine-focus sealed tube'
_diffrn_radiation_type MoK\a
_diffrn_radiation_wavelength 0.71073
_diffrn_reflns_av_R_equivalents 0.0000
_diffrn_reflns_av_sigmaI/netI 0.0465
_diffrn_reflns_limit_h_max 12
_diffrn_reflns_limit_h_min 0
_diffrn_reflns_limit_k_max 16
_diffrn_reflns_limit_k_min -16
_diffrn_reflns_limit_l_max 23
_diffrn_reflns_limit_l_min -23
_diffrn_reflns_number 46149
_diffrn_reflns_theta_full 25.36
_diffrn_reflns_theta_max 25.36_reflns_number_total
_diffrn_reflns_theta_min 1.05
_exptl_absorpt_coefficient_mu 0.375
_exptl_absorpt_correction_T_max 0.956
_exptl_absorpt_correction_T_min 0.938
_exptl_absorpt_correction_type multi-scan
_exptl_absorpt_process_details
;
R.H. Blessing, Acta Cryst. (1995), A51, 33-38
;
_exptl_crystal_colour orange
_exptl_crystal_density_diffrn 1.648
_exptl_crystal_density_method 'not measured'
_exptl_crystal_description prism
_exptl_crystal_F_000 1328
_exptl_crystal_size_max 0.17
_exptl_crystal_size_mid 0.17
_exptl_crystal_size_min 0.12
_refine_diff_density_max 1.433
_refine_diff_density_min -1.036
_refine_diff_density_rms 0.191
_refine_ls_extinction_method none
_refine_ls_goodness_of_fit_ref 1.002
_refine_ls_hydrogen_treatment mixed
_refine_ls_matrix_type full
_refine_ls_number_parameters 884
_refine_ls_number_reflns 9879
_refine_ls_number_restraints 0
_refine_ls_restrained_S_all 1.002
_refine_ls_R_factor_all 0.0654
_refine_ls_R_factor_gt 0.0508
_refine_ls_shift/su_max 0.002
_refine_ls_shift/su_mean 0.000
_refine_ls_structure_factor_coef Fsqd
_refine_ls_weighting_details
; calc
[1.00000+-1.00000exp(-110.00(sin\q/\l)^2^)]/
[\s^2^(Fo^2^)+0.0000+1.4511*P+(0.1269P)^2^+0.0000sin\q/\l]
where P = 0.33333Fo^2^ + 0.66667Fc^2^
;
_refine_ls_weighting_scheme calc
_refine_ls_wR_factor_gt 0.1551
_refine_ls_wR_factor_ref 0.1695
_reflns_number_gt 8367
_reflns_threshold_expression >2\s(I)
_cod_data_source_file C0CE00688B.TXT
_cod_data_source_block 1H_(mp121)
_cod_database_code 7205495

loop_
_symmetry_equiv_pos_as_xyz
'x, y, z'
'-x, -y, -z'

loop_
_atom_site_label
_atom_site_type_symbol
_atom_site_fract_x
_atom_site_fract_y
_atom_site_fract_z
_atom_site_U_iso_or_equiv
_atom_site_adp_type
_atom_site_occupancy
_atom_site_symmetry_multiplicity
_atom_site_calc_flag
_atom_site_refinement_flags
_atom_site_disorder_assembly
_atom_site_disorder_group
C1 C 0.3386(4) -0.1205(3) 0.2171(2) 0.0311(9) Uani 1 1 d . . .
H1A H 0.3140 -0.1247 0.2670 0.037 Uiso 1 1 calc R . .
H1B H 0.3491 -0.1845 0.1960 0.037 Uiso 1 1 calc R . .
C2 C 0.4311(4) -0.0468(3) 0.1884(2) 0.0299(8) Uani 1 1 d . . .
C3 C 0.4581(4) -0.0390(4) 0.1159(2) 0.0370(9) Uani 1 1 d . . .
C4 C 0.4937(5) 0.0205(3) 0.2325(2) 0.0348(9) Uani 1 1 d . . .
C5 C 0.1300(3) 0.1560(2) 0.26011(17) 0.0201(7) Uani 1 1 d . . .
C10 C 0.1319(4) -0.1185(3) 0.17032(18) 0.0263(8) Uiso 1 1 d . . .
C20 C 0.2576(4) -0.0286(3) 0.0641(2) 0.0295(8) Uiso 1 1 d . . .
C31 C 0.0168(3) 0.1480(2) 0.21984(17) 0.0219(7) Uani 1 1 d . . .
C32 C -0.1019(4) 0.1969(3) 0.2336(2) 0.0316(9) Uani 1 1 d . . .
C33 C -0.1924(4) 0.1848(3) 0.1893(2) 0.0389(10) Uani 1 1 d . . .
C34 C -0.1586(4) 0.1243(3) 0.1344(2) 0.0376(10) Uani 1 1 d . . .
C35 C -0.0392(4) 0.0757(3) 0.1249(2) 0.0295(8) Uani 1 1 d . . .
C41 C 0.0900(3) 0.1900(3) 0.33418(18) 0.0228(7) Uani 1 1 d . . .
C42 C 0.0375(4) 0.2820(3) 0.3540(2) 0.0286(8) Uani 1 1 d . . .
C43 C 0.0105(4) 0.3008(3) 0.4241(2) 0.0359(9) Uani 1 1 d . . .
C44 C 0.0357(5) 0.2277(4) 0.4714(2) 0.0425(11) Uani 1 1 d . . .
C45 C 0.0864(5) 0.1380(3) 0.4472(2) 0.0381(10) Uani 1 1 d . . .
C51 C 0.2410(3) 0.2152(2) 0.21325(17) 0.0204(7) Uani 1 1 d . . .
C52 C 0.2721(4) 0.3127(3) 0.22243(19) 0.0248(8) Uani 1 1 d . . .
C53 C 0.3683(4) 0.3591(3) 0.1732(2) 0.0309(9) Uani 1 1 d . . .
C54 C 0.4295(4) 0.3087(3) 0.1167(2) 0.0364(10) Uani 1 1 d . . .
C55 C 0.3938(4) 0.2106(3) 0.11140(19) 0.0312(9) Uani 1 1 d . . .
C61 C 0.7175(3) 0.6270(2) 0.20894(17) 0.0181(7) Uani 1 1 d . . .
C62 C 0.7431(3) 0.7090(3) 0.16288(17) 0.0209(7) Uani 1 1 d . . .
C63 C 0.8385(3) 0.7073(3) 0.10274(18) 0.0240(8) Uani 1 1 d . . .
C64 C 0.9150(4) 0.6231(3) 0.08613(18) 0.0256(8) Uani 1 1 d . . .
C65 C 0.8930(3) 0.5409(3) 0.13193(18) 0.0237(7) Uani 1 1 d . . .
C66 C 0.7955(3) 0.5435(3) 0.19164(17) 0.0199(7) Uani 1 1 d . . .
C67 C 0.8567(4) 0.7956(3) 0.0537(2) 0.0350(9) Uani 1 1 d . . .
C68 C 0.9713(4) 0.4484(3) 0.1161(2) 0.0345(9) Uani 1 1 d . . .
C71 C 0.6055(3) 0.5374(2) 0.33022(17) 0.0192(7) Uani 1 1 d . . .
C72 C 0.6642(3) 0.5489(3) 0.38812(17) 0.0208(7) Uani 1 1 d . . .
C73 C 0.6790(3) 0.4717(3) 0.43437(17) 0.0229(7) Uani 1 1 d . . .
C74 C 0.6338(4) 0.3769(3) 0.42558(19) 0.0272(8) Uani 1 1 d . . .
C75 C 0.5765(4) 0.3622(3) 0.36879(19) 0.0264(8) Uani 1 1 d . . .
C76 C 0.5627(4) 0.4408(3) 0.32246(19) 0.0239(8) Uani 1 1 d . . .
C77 C 0.5246(5) 0.2620(3) 0.3602(2) 0.0500(11) Uani 1 1 d . . .
C78 C 0.7415(4) 0.4914(3) 0.49510(18) 0.0298(8) Uani 1 1 d . . .
C81 C 0.5916(3) 0.7338(2) 0.31435(16) 0.0185(7) Uani 1 1 d . . .
C82 C 0.7084(4) 0.7858(3) 0.31529(17) 0.0230(7) Uani 1 1 d . . .
C83 C 0.7104(4) 0.8709(3) 0.35263(17) 0.0245(8) Uani 1 1 d . . .
C84 C 0.5958(4) 0.9088(3) 0.39121(18) 0.0262(8) Uani 1 1 d . . .
C85 C 0.4778(4) 0.8588(3) 0.39184(17) 0.0232(7) Uani 1 1 d . . .
C86 C 0.4769(4) 0.7739(3) 0.35414(17) 0.0211(7) Uani 1 1 d . . .
C87 C 0.8385(4) 0.9237(3) 0.34938(19) 0.0301(8) Uani 1 1 d . . .
C88 C 0.3515(4) 0.8964(3) 0.43271(18) 0.0297(8) Uani 1 1 d . . .
C91 C 0.4560(3) 0.6175(2) 0.24343(17) 0.0184(7) Uani 1 1 d . . .
C92 C 0.4503(3) 0.6300(2) 0.17341(17) 0.0181(7) Uani 1 1 d . . .
C93 C 0.3323(3) 0.6286(2) 0.14888(16) 0.0199(7) Uani 1 1 d . . .
C94 C 0.2115(3) 0.6150(2) 0.19346(17) 0.0207(7) Uani 1 1 d . . .
C95 C 0.2149(3) 0.5999(2) 0.26309(17) 0.0206(7) Uani 1 1 d . . .
C96 C 0.3340(3) 0.5987(2) 0.28698(17) 0.0202(7) Uani 1 1 d . . .
C97 C 0.3374(4) 0.6437(3) 0.07254(17) 0.0247(8) Uani 1 1 d . . .
C98 C 0.0883(4) 0.5875(3) 0.31456(19) 0.0308(9) Uani 1 1 d . . .
N1 N 0.0489(3) 0.0865(2) 0.16623(14) 0.0226(6) Uani 1 1 d . . .
N2 N 0.1137(3) 0.1197(2) 0.38006(15) 0.0281(7) Uani 1 1 d . . .
N3 N 0.3023(3) 0.1641(2) 0.15890(14) 0.0230(6) Uani 1 1 d . . .
O1 O 0.1812(2) 0.05746(16) 0.26560(13) 0.0214(5) Uani 1 1 d . . .
O10 O 0.0645(3) -0.1876(2) 0.17477(17) 0.0418(7) Uani 1 1 d . . .
O20 O 0.2678(3) -0.0516(2) 0.00734(13) 0.0455(8) Uani 1 1 d . . .
F1 F 0.7923(5) 0.7901(3) 0.00367(19) 0.1005(15) Uani 1 1 d . . .
F2 F 0.8191(4) 0.8803(2) 0.08409(16) 0.0741(10) Uani 1 1 d . . .
F3 F 0.9825(3) 0.8131(3) 0.02571(19) 0.0854(12) Uani 1 1 d . . .
F4 F 1.0829(3) 0.4619(2) 0.06951(14) 0.0521(7) Uani 1 1 d . . .
F5 F 0.9030(3) 0.37920(18) 0.09119(14) 0.0520(7) Uani 1 1 d . . .
F6 F 1.0078(3) 0.40570(19) 0.17261(13) 0.0498(7) Uani 1 1 d . . .
F7 F 0.8633(2) 0.5281(2) 0.47594(12) 0.0409(6) Uani 1 1 d . . .
F8 F 0.6733(3) 0.5559(2) 0.53684(13) 0.0578(8) Uani 1 1 d . . .
F9 F 0.7557(3) 0.4089(2) 0.53355(13) 0.0539(7) Uani 1 1 d . . .
F10 F 0.6100(5) 0.1901(2) 0.3659(3) 0.1234(19) Uani 1 1 d . . .
F11 F 0.4188(7) 0.2423(4) 0.3962(4) 0.107(5) Uani 1 1 d . . .
F12 F 0.5115(5) 0.2470(2) 0.2952(2) 0.1079(16) Uani 1 1 d . . .
F13 F 0.8301(3) 1.0005(3) 0.3886(2) 0.0999(15) Uani 1 1 d . . .
F14 F 0.8882(3) 0.9573(3) 0.28640(15) 0.0740(10) Uani 1 1 d . . .
F15 F 0.9328(3) 0.8657(2) 0.3661(2) 0.0869(13) Uani 1 1 d . . .
F16 F 0.3565(3) 0.9898(3) 0.4506(2) 0.0944(14) Uani 1 1 d . . .
F17 F 0.2516(3) 0.8986(3) 0.39901(16) 0.0727(10) Uani 1 1 d . . .
F18 F 0.3091(4) 0.8456(3) 0.48943(18) 0.1143(19) Uani 1 1 d . . .
F19 F 0.4178(3) 0.7188(2) 0.04532(12) 0.0497(7) Uani 1 1 d . . .
F20 F 0.3841(3) 0.5654(2) 0.03765(12) 0.0559(8) Uani 1 1 d . . .
F21 F 0.2211(2) 0.6655(3) 0.05599(12) 0.0569(8) Uani 1 1 d . . .
F22 F 0.0667(3) 0.6605(2) 0.35759(17) 0.0749(10) Uani 1 1 d . . .
F23 F -0.0139(3) 0.5759(5) 0.28766(15) 0.143(3) Uani 1 1 d . . .
F24 F 0.0939(3) 0.5093(2) 0.35749(18) 0.0742(10) Uani 1 1 d . . .
Mo1 Mo 0.23807(3) 0.00230(2) 0.160917(14) 0.02044(13) Uani 1 1 d . . .
B1 B 0.5927(4) 0.6288(3) 0.27395(19) 0.0184(8) Uani 1 1 d . . .
H1 H 0.170(4) 0.046(3) 0.311(2) 0.022 Uiso 1 1 d . . .
H3A H 0.461(5) -0.096(4) 0.093(3) 0.047(13) Uiso 1 1 d . . .
H3B H 0.516(4) 0.015(3) 0.095(2) 0.029(10) Uiso 1 1 d . . .
H4A H 0.569(5) -0.012(3) 0.240(2) 0.041(12) Uiso 1 1 d . . .
H4B H 0.515(5) 0.073(4) 0.208(2) 0.039(13) Uiso 1 1 d . . .
H4C H 0.426(4) 0.035(3) 0.281(2) 0.027(10) Uiso 1 1 d . . .
H32 H -0.119(5) 0.239(4) 0.280(2) 0.048(13) Uiso 1 1 d . . .
H33 H -0.269(5) 0.211(3) 0.203(2) 0.035(12) Uiso 1 1 d . . .
H34 H -0.217(4) 0.119(3) 0.107(2) 0.028(10) Uiso 1 1 d . . .
H35 H -0.018(4) 0.032(3) 0.090(2) 0.027(10) Uiso 1 1 d . . .
H42 H 0.028(4) 0.327(3) 0.321(2) 0.031(11) Uiso 1 1 d . . .
H43 H -0.024(5) 0.359(4) 0.444(2) 0.041(12) Uiso 1 1 d . . .
H44 H 0.009(5) 0.240(4) 0.523(3) 0.063(15) Uiso 1 1 d . . .
H45 H 0.090(5) 0.087(4) 0.477(3) 0.061(16) Uiso 1 1 d . . .
H52 H 0.231(4) 0.347(3) 0.260(2) 0.019(9) Uiso 1 1 d . . .
H53 H 0.400(5) 0.427(4) 0.174(2) 0.048(13) Uiso 1 1 d . . .
H54 H 0.489(5) 0.338(4) 0.080(3) 0.054(14) Uiso 1 1 d . . .
H55 H 0.436(4) 0.170(3) 0.076(2) 0.030(10) Uiso 1 1 d . . .
H62 H 0.690(4) 0.762(3) 0.1699(19) 0.022(10) Uiso 1 1 d . . .
H64 H 0.983(5) 0.622(4) 0.044(3) 0.059(15) Uiso 1 1 d . . .
H66 H 0.789(3) 0.481(3) 0.2247(18) 0.016(8) Uiso 1 1 d . . .
H72 H 0.697(4) 0.609(3) 0.3969(19) 0.021(9) Uiso 1 1 d . . .
H74 H 0.652(5) 0.322(4) 0.456(2) 0.047(13) Uiso 1 1 d . . .
H76 H 0.525(4) 0.434(3) 0.286(2) 0.020(9) Uiso 1 1 d . . .
H82 H 0.789(4) 0.765(3) 0.290(2) 0.028(10) Uiso 1 1 d . . .
H84 H 0.600(4) 0.965(3) 0.414(2) 0.031(11) Uiso 1 1 d . . .
H86 H 0.394(4) 0.739(3) 0.3575(17) 0.014(8) Uiso 1 1 d . . .
H92 H 0.523(3) 0.641(2) 0.1403(17) 0.006(7) Uiso 1 1 d . . .
H94 H 0.135(4) 0.620(3) 0.1748(18) 0.019(9) Uiso 1 1 d . . .
H96 H 0.323(3) 0.582(3) 0.3369(19) 0.018(9) Uiso 1 1 d . . .

loop_
_atom_site_aniso_label
_atom_site_aniso_U_11
_atom_site_aniso_U_22
_atom_site_aniso_U_33
_atom_site_aniso_U_23
_atom_site_aniso_U_13
_atom_site_aniso_U_12
C1 0.040(2) 0.0201(18) 0.037(2) -0.0037(15) -0.0166(18) 0.0058(16)
C2 0.027(2) 0.029(2) 0.036(2) -0.0098(16) -0.0102(16) 0.0082(16)
C3 0.033(2) 0.039(2) 0.038(2) -0.013(2) -0.0015(18) 0.0045(19)
C4 0.035(2) 0.029(2) 0.044(3) -0.0067(19) -0.016(2) 0.0006(19)
C5 0.0244(18) 0.0160(16) 0.0200(17) 0.0001(13) -0.0041(14) -0.0008(13)
C31 0.0266(19) 0.0168(16) 0.0231(17) 0.0021(13) -0.0069(14) -0.0082(14)
C32 0.028(2) 0.030(2) 0.038(2) -0.0021(17) -0.0080(17) -0.0040(16)
C33 0.024(2) 0.047(3) 0.049(3) -0.001(2) -0.0127(19) 0.0020(19)
C34 0.032(2) 0.049(3) 0.036(2) 0.0007(19) -0.0163(19) -0.0062(19)
C35 0.034(2) 0.030(2) 0.0258(19) 0.0021(16) -0.0107(16) -0.0091(17)
C41 0.0203(18) 0.0238(18) 0.0240(18) -0.0029(14) -0.0033(14) 0.0000(14)
C42 0.027(2) 0.027(2) 0.031(2) -0.0076(17) -0.0025(16) 0.0009(16)
C43 0.036(2) 0.031(2) 0.038(2) -0.0141(18) 0.0022(18) 0.0032(18)
C44 0.047(3) 0.052(3) 0.026(2) -0.0126(19) -0.0002(19) 0.004(2)
C45 0.052(3) 0.038(2) 0.022(2) -0.0028(18) -0.0024(18) 0.006(2)
C51 0.0236(18) 0.0193(17) 0.0198(16) -0.0002(13) -0.0083(14) 0.0006(14)
C52 0.032(2) 0.0183(17) 0.0262(19) -0.0004(15) -0.0111(16) -0.0025(15)
C53 0.040(2) 0.0201(19) 0.034(2) 0.0035(16) -0.0102(18) -0.0112(16)
C54 0.044(2) 0.034(2) 0.028(2) 0.0069(17) -0.0010(18) -0.0163(19)
C55 0.040(2) 0.030(2) 0.0217(19) 0.0014(16) -0.0015(17) -0.0126(17)
C61 0.0173(17) 0.0194(16) 0.0202(16) -0.0013(13) -0.0094(13) -0.0024(13)
C62 0.0200(18) 0.0207(17) 0.0228(17) 0.0003(14) -0.0059(14) 0.0001(14)
C63 0.0235(18) 0.0262(18) 0.0235(18) 0.0010(14) -0.0077(14) -0.0059(15)
C64 0.0209(18) 0.036(2) 0.0195(17) -0.0028(15) -0.0020(15) -0.0055(15)
C65 0.0220(18) 0.0259(18) 0.0234(17) -0.0053(14) -0.0036(14) -0.0018(14)
C66 0.0209(18) 0.0226(17) 0.0173(16) -0.0009(13) -0.0059(13) -0.0050(14)
C67 0.036(2) 0.037(2) 0.030(2) 0.0081(17) -0.0024(17) -0.0060(18)
C68 0.036(2) 0.031(2) 0.034(2) -0.0080(17) 0.0028(18) 0.0026(17)
C71 0.0177(17) 0.0207(17) 0.0184(16) 0.0000(13) -0.0015(13) 0.0009(13)
C72 0.0169(17) 0.0239(18) 0.0201(17) -0.0026(14) 0.0003(13) -0.0009(14)
C73 0.0186(17) 0.0316(19) 0.0173(16) -0.0006(14) -0.0007(13) 0.0040(14)
C74 0.026(2) 0.0275(19) 0.0267(18) 0.0068(16) -0.0047(15) 0.0044(15)
C75 0.0255(19) 0.0201(18) 0.033(2) 0.0011(15) -0.0039(15) 0.0006(14)
C76 0.0260(19) 0.0240(18) 0.0237(18) -0.0019(14) -0.0098(15) 0.0028(15)
C77 0.066(3) 0.036(2) 0.048(3) 0.0079(18) -0.022(2) -0.004(2)
C78 0.028(2) 0.041(2) 0.0191(18) 0.0001(16) -0.0043(15) 0.0083(17)
C81 0.0221(17) 0.0177(16) 0.0162(15) 0.0020(12) -0.0054(13) 0.0003(13)
C82 0.0250(19) 0.0239(18) 0.0198(17) -0.0024(14) -0.0030(15) 0.0011(15)
C83 0.031(2) 0.0241(18) 0.0195(17) 0.0007(14) -0.0063(15) -0.0068(15)
C84 0.037(2) 0.0210(18) 0.0218(18) -0.0053(15) -0.0081(16) -0.0007(16)
C85 0.029(2) 0.0214(17) 0.0189(17) -0.0002(13) -0.0052(14) 0.0030(14)
C86 0.0218(18) 0.0232(17) 0.0188(17) -0.0006(13) -0.0051(14) -0.0024(15)
C87 0.033(2) 0.0270(19) 0.030(2) -0.0045(16) -0.0058(17) -0.0054(16)
C88 0.039(2) 0.030(2) 0.0220(18) -0.0078(15) -0.0082(16) 0.0057(17)
C91 0.0211(17) 0.0119(15) 0.0216(16) -0.0005(12) -0.0023(13) -0.0007(13)
C92 0.0186(17) 0.0164(16) 0.0177(16) -0.0005(13) 0.0005(14) -0.0012(13)
C93 0.0276(19) 0.0158(16) 0.0172(16) -0.0022(13) -0.0060(14) -0.0012(13)
C94 0.0195(18) 0.0195(17) 0.0249(18) -0.0045(14) -0.0082(15) -0.0002(13)
C95 0.0207(18) 0.0198(17) 0.0220(17) -0.0035(13) -0.0048(14) -0.0019(13)
C96 0.0249(18) 0.0202(17) 0.0159(17) -0.0021(13) -0.0040(14) -0.0019(14)
C97 0.0262(19) 0.0296(19) 0.0189(17) -0.0012(14) -0.0051(14) -0.0059(15)
C98 0.026(2) 0.044(2) 0.0229(18) -0.0073(17) -0.0032(15) -0.0032(17)
N1 0.0268(16) 0.0198(14) 0.0215(14) 0.0022(12) -0.0058(12) -0.0081(12)
N2 0.0339(18) 0.0275(16) 0.0220(15) -0.0020(12) -0.0029(13) 0.0029(13)
N3 0.0266(16) 0.0219(15) 0.0207(15) -0.0005(12) -0.0050(12) -0.0049(12)
O1 0.0310(14) 0.0150(12) 0.0185(12) -0.0011(9) -0.0054(10) 0.0036(10)
O10 0.0461(18) 0.0225(14) 0.0607(19) 0.0004(13) -0.0201(15) -0.0096(13)
O20 0.075(2) 0.0435(17) 0.0182(14) -0.0068(12) -0.0081(14) -0.0089(16)
F1 0.165(4) 0.080(2) 0.082(2) 0.052(2) -0.095(3) -0.062(2)
F2 0.123(3) 0.0317(15) 0.0590(18) 0.0154(13) 0.0013(18) -0.0067(16)
F3 0.054(2) 0.099(3) 0.089(2) 0.061(2) 0.0095(17) -0.0146(18)
F4 0.0398(15) 0.0473(15) 0.0587(16) -0.0087(13) 0.0183(13) 0.0074(12)
F5 0.0548(17) 0.0360(14) 0.0637(17) -0.0215(12) -0.0031(13) -0.0026(12)
F6 0.0534(16) 0.0432(15) 0.0512(15) -0.0020(12) -0.0074(12) 0.0252(12)
F7 0.0290(13) 0.0633(16) 0.0329(12) -0.0059(11) -0.0109(10) -0.0036(11)
F8 0.0499(16) 0.094(2) 0.0343(13) -0.0363(14) -0.0165(12) 0.0362(15)
F9 0.075(2) 0.0574(17) 0.0340(13) 0.0169(12) -0.0272(13) -0.0044(14)
F10 0.170(4) 0.0304(17) 0.203(5) -0.008(2) -0.122(4) 0.009(2)
F11 0.188(6) 0.041(4) 0.122(9) -0.002(5) -0.102(6) -0.033(4)
F12 0.191(5) 0.0450(19) 0.109(3) -0.0010(19) -0.080(3) -0.033(2)
F13 0.056(2) 0.103(3) 0.134(3) -0.090(3) 0.022(2) -0.0420(19)
F14 0.072(2) 0.096(2) 0.0517(17) 0.0171(16) -0.0063(15) -0.0558(19)
F15 0.0489(19) 0.066(2) 0.159(4) 0.032(2) -0.060(2) -0.0217(16)
F16 0.053(2) 0.063(2) 0.159(4) -0.067(2) 0.013(2) 0.0051(16)
F17 0.0412(16) 0.121(3) 0.0604(18) -0.0388(18) -0.0159(14) 0.0322(17)
F18 0.101(3) 0.138(4) 0.070(2) 0.061(2) 0.054(2) 0.084(3)
F19 0.0687(18) 0.0570(16) 0.0247(12) 0.0118(11) -0.0130(12) -0.0309(14)
F20 0.096(2) 0.0484(16) 0.0227(12) -0.0148(11) -0.0079(13) 0.0124(15)
F21 0.0352(14) 0.111(2) 0.0269(12) 0.0105(14) -0.0143(11) 0.0005(15)
F22 0.069(2) 0.0570(19) 0.079(2) -0.0231(16) 0.0401(17) 0.0019(15)
F23 0.0221(15) 0.376(8) 0.0300(16) -0.017(3) -0.0003(12) -0.050(3)
F24 0.0569(19) 0.0619(19) 0.084(2) 0.0278(17) 0.0320(16) -0.0016(15)
Mo1 0.0280(2) 0.01641(18) 0.01727(19) -0.00311(12) -0.00465(13) -0.00225(12)
B1 0.0198(19) 0.0193(18) 0.0171(18) -0.0005(14) -0.0060(15) -0.0014(15)

loop_
_atom_type_symbol
_atom_type_description
_atom_type_scat_dispersion_real
_atom_type_scat_dispersion_imag
_atom_type_scat_source
H H 0.0000 0.0000 'International Tables Vol C Tables 4.2.6.8 and 6.1.1.4'
C C 0.0033 0.0016 'International Tables Vol C Tables 4.2.6.8 and 6.1.1.4'
N N 0.0061 0.0033 'International Tables Vol C Tables 4.2.6.8 and 6.1.1.4'
O O 0.0106 0.0060 'International Tables Vol C Tables 4.2.6.8 and 6.1.1.4'
F F 0.0171 0.0103 'International Tables Vol C Tables 4.2.6.8 and 6.1.1.4'
Mo Mo -1.6832 0.6857 'International Tables Vol C Tables 4.2.6.8 and 6.1.1.4'
B B 0.0013 0.0007 'International Tables Vol C Tables 4.2.6.8 and 6.1.1.4'

loop_
_geom_angle_atom_site_label_1
_geom_angle_atom_site_label_2
_geom_angle_atom_site_label_3
_geom_angle
_geom_angle_site_symmetry_1
_geom_angle_site_symmetry_3
_geom_angle_publ_flag
C2 C1 Mo1 69.7(2) . . ?
C2 C1 H1A 116.7 . . ?
Mo1 C1 H1A 116.7 . . ?
C2 C1 H1B 116.7 . . ?
Mo1 C1 H1B 116.7 . . ?
H1A C1 H1B 113.7 . . ?
C3 C2 C1 114.9(4) . . ?
C3 C2 C4 122.6(4) . . ?
C1 C2 C4 122.5(4) . . ?
C3 C2 Mo1 76.0(2) . . ?
C1 C2 Mo1 74.1(2) . . ?
C4 C2 Mo1 117.3(3) . . ?
C2 C3 Mo1 68.3(2) . . ?
C2 C3 H3A 117(3) . . ?
Mo1 C3 H3A 110(3) . . ?
C2 C3 H3B 117(2) . . ?
Mo1 C3 H3B 117(2) . . ?
H3A C3 H3B 117(4) . . ?
C2 C4 H4A 106(3) . . ?
C2 C4 H4B 106(3) . . ?
H4A C4 H4B 110(4) . . ?
C2 C4 H4C 111(2) . . ?
H4A C4 H4C 111(3) . . ?
H4B C4 H4C 113(4) . . ?
O1 C5 C41 105.9(3) . . ?
O1 C5 C31 105.7(3) . . ?
C41 C5 C31 115.7(3) . . ?
O1 C5 C51 105.6(3) . . ?
C41 C5 C51 116.1(3) . . ?
C31 C5 C51 106.9(3) . . ?
O10 C10 Mo1 176.8(3) . . ?
O20 C20 Mo1 176.8(3) . . ?
N1 C31 C32 122.6(3) . . ?
N1 C31 C5 111.7(3) . . ?
C32 C31 C5 125.7(3) . . ?
C31 C32 C33 118.3(4) . . ?
C31 C32 H32 116(3) . . ?
C33 C32 H32 126(3) . . ?
C34 C33 C32 119.0(4) . . ?
C34 C33 H33 127(3) . . ?
C32 C33 H33 114(3) . . ?
C35 C34 C33 119.3(4) . . ?
C35 C34 H34 124(3) . . ?
C33 C34 H34 117(3) . . ?
N1 C35 C34 122.8(4) . . ?
N1 C35 H35 117(3) . . ?
C34 C35 H35 120(3) . . ?
N2 C41 C42 122.2(3) . . ?
N2 C41 C5 111.5(3) . . ?
C42 C41 C5 126.3(3) . . ?
C41 C42 C43 118.2(4) . . ?
C41 C42 H42 118(3) . . ?
C43 C42 H42 124(3) . . ?
C44 C43 C42 119.3(4) . . ?
C44 C43 H43 114(3) . . ?
C42 C43 H43 127(3) . . ?
C45 C44 C43 118.5(4) . . ?
C45 C44 H44 122(3) . . ?
C43 C44 H44 119(3) . . ?
N2 C45 C44 122.5(4) . . ?
N2 C45 H45 118(4) . . ?
C44 C45 H45 119(4) . . ?
N3 C51 C52 122.3(3) . . ?
N3 C51 C5 112.9(3) . . ?
C52 C51 C5 124.7(3) . . ?
C51 C52 C53 118.3(4) . . ?
C51 C52 H52 122(2) . . ?
C53 C52 H52 119(2) . . ?
C54 C53 C52 120.0(4) . . ?
C54 C53 H53 113(3) . . ?
C52 C53 H53 127(3) . . ?
C53 C54 C55 118.3(4) . . ?
C53 C54 H54 123(3) . . ?
C55 C54 H54 118(3) . . ?
N3 C55 C54 122.6(4) . . ?
N3 C55 H55 114(2) . . ?
C54 C55 H55 123(3) . . ?
C66 C61 C62 115.8(3) . . ?
C66 C61 B1 123.6(3) . . ?
C62 C61 B1 120.3(3) . . ?
C63 C62 C61 122.5(3) . . ?
C63 C62 H62 119(2) . . ?
C61 C62 H62 118(2) . . ?
C64 C63 C62 120.9(3) . . ?
C64 C63 C67 119.0(3) . . ?
C62 C63 C67 120.0(3) . . ?
C63 C64 C65 117.7(3) . . ?
C63 C64 H64 121(3) . . ?
C65 C64 H64 121(3) . . ?
C64 C65 C66 120.7(3) . . ?
C64 C65 C68 119.8(3) . . ?
C66 C65 C68 119.5(3) . . ?
C61 C66 C65 122.4(3) . . ?
C61 C66 H66 121.2(19) . . ?
C65 C66 H66 116(2) . . ?
F1 C67 F3 107.4(4) . . ?
F1 C67 F2 106.3(4) . . ?
F3 C67 F2 102.3(4) . . ?
F1 C67 C63 113.5(3) . . ?
F3 C67 C63 113.3(3) . . ?
F2 C67 C63 113.1(3) . . ?
F5 C68 F4 106.0(3) . . ?
F5 C68 F6 105.6(3) . . ?
F4 C68 F6 106.1(3) . . ?
F5 C68 C65 112.4(3) . . ?
F4 C68 C65 113.9(3) . . ?
F6 C68 C65 112.2(3) . . ?
C72 C71 C76 114.8(3) . . ?
C72 C71 B1 122.8(3) . . ?
C76 C71 B1 122.4(3) . . ?
C73 C72 C71 123.1(3) . . ?
C73 C72 H72 116(2) . . ?
C71 C72 H72 121(2) . . ?
C72 C73 C74 120.6(3) . . ?
C72 C73 C78 119.2(3) . . ?
C74 C73 C78 120.1(3) . . ?
C75 C74 C73 118.1(3) . . ?
C75 C74 H74 122(3) . . ?
C73 C74 H74 120(3) . . ?
C74 C75 C76 120.6(3) . . ?
C74 C75 C77 118.4(3) . . ?
C76 C75 C77 121.0(3) . . ?
C75 C76 C71 122.8(3) . . ?
C75 C76 H76 123(2) . . ?
C71 C76 H76 114(2) . . ?
F11 C77 F10 109.9(6) . . ?
F11 C77 F12 106.3(6) . . ?
F10 C77 F12 97.5(4) . . ?
F11 C77 C75 115.3(4) . . ?
F10 C77 C75 113.4(4) . . ?
F12 C77 C75 112.8(4) . . ?
F8 C78 F7 106.4(3) . . ?
F8 C78 F9 107.1(3) . . ?
F7 C78 F9 105.3(3) . . ?
F8 C78 C73 112.7(3) . . ?
F7 C78 C73 112.0(3) . . ?
F9 C78 C73 112.7(3) . . ?
C82 C81 C86 114.9(3) . . ?
C82 C81 B1 121.8(3) . . ?
C86 C81 B1 123.2(3) . . ?
C83 C82 C81 122.6(3) . . ?
C83 C82 H82 117(2) . . ?
C81 C82 H82 121(2) . . ?
C84 C83 C82 121.2(3) . . ?
C84 C83 C87 119.4(3) . . ?
C82 C83 C87 119.3(3) . . ?
C83 C84 C85 117.9(3) . . ?
C86 C85 C84 120.4(3) . . ?
C86 C85 C88 119.6(3) . . ?
C84 C85 C88 120.0(3) . . ?
C85 C86 C81 123.0(3) . . ?
C85 C86 H86 118(2) . . ?
C81 C86 H86 119(2) . . ?
F13 C87 F14 105.9(4) . . ?
F13 C87 F15 106.8(4) . . ?
F14 C87 F15 104.0(4) . . ?
F13 C87 C83 114.2(3) . . ?
F14 C87 C83 112.0(3) . . ?
F15 C87 C83 113.1(3) . . ?
F18 C88 F17 105.2(4) . . ?
F18 C88 F16 105.9(4) . . ?
F17 C88 F16 102.3(4) . . ?
F18 C88 C85 114.2(3) . . ?
F17 C88 C85 113.9(3) . . ?
F16 C88 C85 114.1(3) . . ?
C92 C91 C96 114.9(3) . . ?
C92 C91 B1 123.4(3) . . ?
C96 C91 B1 121.7(3) . . ?
C93 C92 C91 122.8(3) . . ?
C93 C92 H92 114(2) . . ?
C91 C92 H92 123(2) . . ?
C92 C93 C94 121.3(3) . . ?
C92 C93 C97 118.4(3) . . ?
C94 C93 C97 120.3(3) . . ?
C95 C94 C93 116.9(3) . . ?
C95 C94 H94 125(2) . . ?
C93 C94 H94 118(2) . . ?
C94 C95 C96 121.3(3) . . ?
C94 C95 C98 120.0(3) . . ?
C96 C95 C98 118.6(3) . . ?
C95 C96 C91 122.6(3) . . ?
C95 C96 H96 113(2) . . ?
C91 C96 H96 125(2) . . ?
F20 C97 F21 107.0(3) . . ?
F20 C97 F19 105.4(3) . . ?
F21 C97 F19 105.6(3) . . ?
F20 C97 C93 112.6(3) . . ?
F21 C97 C93 113.7(3) . . ?
F19 C97 C93 112.0(3) . . ?
F23 C98 F22 109.4(4) . . ?
F23 C98 F24 106.6(4) . . ?
F22 C98 F24 101.8(3) . . ?
F23 C98 C95 114.2(3) . . ?
F22 C98 C95 112.5(3) . . ?
F24 C98 C95 111.5(3) . . ?
C35 N1 C31 118.0(3) . . ?
C35 N1 Mo1 125.8(3) . . ?
C31 N1 Mo1 116.1(2) . . ?
C45 N2 C41 119.2(3) . . ?
C55 N3 C51 118.4(3) . . ?
C55 N3 Mo1 127.3(3) . . ?
C51 N3 Mo1 114.3(2) . . ?
C5 O1 Mo1 108.08(18) . . ?
C5 O1 H1 103(2) . . ?
Mo1 O1 H1 149(2) . . ?
C20 Mo1 C10 80.45(15) . . ?
C20 Mo1 O1 167.74(13) . . ?
C10 Mo1 O1 100.28(12) . . ?
C20 Mo1 N1 95.80(13) . . ?
C10 Mo1 N1 87.01(13) . . ?
O1 Mo1 N1 72.08(9) . . ?
C20 Mo1 C2 103.63(15) . . ?
C10 Mo1 C2 104.56(15) . . ?
O1 Mo1 C2 88.10(11) . . ?
N1 Mo1 C2 158.71(12) . . ?
C20 Mo1 N3 104.43(13) . . ?
C10 Mo1 N3 163.23(13) . . ?
O1 Mo1 N3 71.53(9) . . ?
N1 Mo1 N3 76.60(10) . . ?
C2 Mo1 N3 90.03(12) . . ?
C20 Mo1 C1 108.91(15) . . ?
C10 Mo1 C1 70.46(14) . . ?
O1 Mo1 C1 82.64(12) . . ?
N1 Mo1 C1 142.51(13) . . ?
C2 Mo1 C1 36.21(14) . . ?
N3 Mo1 C1 121.36(12) . . ?
C20 Mo1 C3 69.68(16) . . ?
C10 Mo1 C3 108.46(16) . . ?
O1 Mo1 C3 120.98(12) . . ?
N1 Mo1 C3 155.87(14) . . ?
C2 Mo1 C3 35.66(15) . . ?
N3 Mo1 C3 88.19(14) . . ?
C1 Mo1 C3 61.60(16) . . ?
C61 B1 C91 108.0(3) . . ?
C61 B1 C71 110.6(3) . . ?
C91 B1 C71 110.0(3) . . ?
C61 B1 C81 110.1(3) . . ?
C91 B1 C81 110.7(3) . . ?
C71 B1 C81 107.5(3) . . ?

loop_
_geom_bond_atom_site_label_1
_geom_bond_atom_site_label_2
_geom_bond_distance
_geom_bond_site_symmetry_2
_geom_bond_publ_flag
C1 C2 1.411(6) . ?
C1 Mo1 2.297(4) . ?
C1 H1A 0.9700 . ?
C1 H1B 0.9700 . ?
C2 C3 1.405(6) . ?
C2 C4 1.512(5) . ?
C2 Mo1 2.240(4) . ?
C3 Mo1 2.339(4) . ?
C3 H3A 0.90(5) . ?
C3 H3B 0.98(4) . ?
C4 H4A 0.92(5) . ?
C4 H4B 0.85(5) . ?
C4 H4C 1.09(4) . ?
C5 O1 1.431(4) . ?
C5 C41 1.529(5) . ?
C5 C31 1.536(5) . ?
C5 C51 1.537(5) . ?
C10 O10 1.159(5) . ?
C10 Mo1 1.958(4) . ?
C20 O20 1.159(5) . ?
C20 Mo1 1.945(4) . ?
C31 N1 1.360(5) . ?
C31 C32 1.366(5) . ?
C32 C33 1.407(6) . ?
C32 H32 1.08(5) . ?
C33 C34 1.373(7) . ?
C33 H33 0.86(5) . ?
C34 C35 1.369(6) . ?
C34 H34 0.89(4) . ?
C35 N1 1.341(5) . ?
C35 H35 0.92(4) . ?
C41 N2 1.337(5) . ?
C41 C42 1.388(5) . ?
C42 C43 1.391(6) . ?
C42 H42 0.89(4) . ?
C43 C44 1.386(7) . ?
C43 H43 0.93(5) . ?
C44 C45 1.379(6) . ?
C44 H44 1.03(6) . ?
C45 N2 1.333(5) . ?
C45 H45 0.89(5) . ?
C51 N3 1.348(5) . ?
C51 C52 1.385(5) . ?
C52 C53 1.386(5) . ?
C52 H52 0.93(4) . ?
C53 C54 1.373(6) . ?
C53 H53 0.98(5) . ?
C54 C55 1.392(6) . ?
C54 H54 0.93(5) . ?
C55 N3 1.339(5) . ?
C55 H55 0.95(4) . ?
C61 C66 1.392(5) . ?
C61 C62 1.399(5) . ?
C61 B1 1.636(5) . ?
C62 C63 1.391(5) . ?
C62 H62 0.89(4) . ?
C63 C64 1.387(5) . ?
C63 C67 1.496(5) . ?
C64 C65 1.396(5) . ?
C64 H64 0.98(5) . ?
C65 C66 1.397(5) . ?
C65 C68 1.489(5) . ?
C66 H66 1.04(4) . ?
C67 F1 1.292(5) . ?
C67 F3 1.328(5) . ?
C67 F2 1.331(5) . ?
C68 F5 1.338(5) . ?
C68 F4 1.338(5) . ?
C68 F6 1.348(5) . ?
C71 C72 1.404(5) . ?
C71 C76 1.405(5) . ?
C71 B1 1.647(5) . ?
C72 C73 1.383(5) . ?
C72 H72 0.92(4) . ?
C73 C74 1.396(5) . ?
C73 C78 1.497(5) . ?
C74 C75 1.382(5) . ?
C74 H74 0.98(5) . ?
C75 C76 1.395(5) . ?
C75 C77 1.488(6) . ?
C76 H76 0.89(4) . ?
C77 F10 1.316(6) . ?
C77 F12 1.339(6) . ?
C78 F8 1.325(5) . ?
C78 F7 1.335(4) . ?
C78 F9 1.343(5) . ?
C81 C82 1.403(5) . ?
C81 C86 1.403(5) . ?
C81 B1 1.652(5) . ?
C82 C83 1.392(5) . ?
C82 H82 0.93(4) . ?
C83 C84 1.381(5) . ?
C83 C87 1.496(5) . ?
C84 C85 1.394(5) . ?
C84 H84 0.90(4) . ?
C85 C86 1.392(5) . ?
C85 C88 1.489(5) . ?
C86 H86 0.97(4) . ?
C87 F13 1.311(5) . ?
C87 F14 1.316(5) . ?
C87 F15 1.319(5) . ?
C88 F18 1.294(5) . ?
C88 F17 1.324(5) . ?
C88 F16 1.327(5) . ?
C91 C92 1.397(5) . ?
C91 C96 1.400(5) . ?
C91 B1 1.642(5) . ?
C92 C93 1.389(5) . ?
C92 H92 0.90(3) . ?
C93 C94 1.390(5) . ?
C93 C97 1.503(5) . ?
C94 C95 1.387(5) . ?
C94 H94 0.93(4) . ?
C95 C96 1.393(5) . ?
C95 C98 1.499(5) . ?
C96 H96 0.99(4) . ?
C97 F20 1.320(4) . ?
C97 F21 1.324(4) . ?
C97 F19 1.346(4) . ?
C98 F23 1.277(5) . ?
C98 F22 1.316(5) . ?
C98 F24 1.334(5) . ?
N1 Mo1 2.227(3) . ?
N3 Mo1 2.286(3) . ?
O1 Mo1 2.196(2) . ?
O1 H1 0.88(4) . ?
